data_4077028
loop_
_publ_author_name
'Klimpel, Michael G.'
'Eppinger, J\"org'
'Sirsch, Peter'
'Scherer, Wolfgang'
'Anwander, Reiner'

_publ_section_title
;
 The Lanthanide Ziegler&#x2212;Natta Model:&#x00A0; Aluminum-Mediated
 Chain Transfer
;
_journal_issue 20
_journal_name_full Organometallics
_journal_page_first 4021
_journal_paper_doi 10.1021/om020440u
_journal_volume 21
_journal_year 2002
_chemical_compound_source 'see text'
_chemical_formula_moiety 'C29 H40 Al Si Y'
_chemical_formula_sum 'C29 H40 Al Si Y'
_chemical_formula_weight 532.59
_chemical_name_systematic
;
 ?
;
_space_group_IT_number 61
_symmetry_cell_setting orthorhombic
_symmetry_space_group_name_Hall '-P 2ac 2ab'
_symmetry_space_group_name_H-M 'P b c a'
_atom_sites_solution_hydrogens geom
_atom_sites_solution_primary direct
_atom_sites_solution_secondary difmap
_cell_angle_alpha 90
_cell_angle_beta 90
_cell_angle_gamma 90
_cell_formula_units_Z 8
_cell_length_a 16.2681(1)
_cell_length_b 13.8952(1)
_cell_length_c 24.5341(2)
_cell_measurement_reflns_used 6279
_cell_measurement_temperature 193
_cell_measurement_theta_max 26.37
_cell_measurement_theta_min 2.04
_cell_volume 5545.90(7)
_computing_cell_refinement 'DENZO (Z. Otwinowski and W. Minor, 1997)'
_computing_data_collection 'COLLECT (Nonius, 1998)'
_computing_data_reduction 'DENZO (Z. Otwinowski and W. Minor, 1997)'
_computing_molecular_graphics 'PLATON (Spek, 1990)'
_computing_publication_material 'PLATON (Spek, 1990)'
_computing_structure_refinement 'SHELXL-97 (Sheldrick, 1997)'
_computing_structure_solution 'SIR-92 (C. Giacovazzo, 1992)'
_diffrn_ambient_temperature 193
_diffrn_measured_fraction_theta_full 0.99
_diffrn_measured_fraction_theta_max 0.99
_diffrn_measurement_device_type 'KappaCCD (Nonius)'
_diffrn_measurement_method rotation
_diffrn_radiation_monochromator graphite
_diffrn_radiation_source 'NONIUS FR 591 rotating anode'
_diffrn_radiation_type MoKa
_diffrn_radiation_wavelength 0.71073
_diffrn_reflns_av_R_equivalents 0.0590
_diffrn_reflns_av_sigmaI/netI 0.0777
_diffrn_reflns_limit_h_max 20
_diffrn_reflns_limit_h_min -18
_diffrn_reflns_limit_k_max 17
_diffrn_reflns_limit_k_min -17
_diffrn_reflns_limit_l_max 30
_diffrn_reflns_limit_l_min -30
_diffrn_reflns_number 73918
_diffrn_reflns_reduction_process
;
 ?
;
_diffrn_reflns_theta_full 26.37
_diffrn_reflns_theta_max 26.37
_diffrn_reflns_theta_min 2.04
_diffrn_standards_number none
_exptl_absorpt_coefficient_mu 2.192
_exptl_absorpt_correction_T_max 0.755
_exptl_absorpt_correction_T_min 0.657
_exptl_absorpt_correction_type empirical
_exptl_absorpt_process_details 'Sortav (R.H. Blessing, 1995)'
_exptl_crystal_colour yellow
_exptl_crystal_density_diffrn 1.276
_exptl_crystal_density_method 'Not Measured'
_exptl_crystal_description plate
_exptl_crystal_F_000 2240
_exptl_crystal_size_max 0.810
_exptl_crystal_size_mid 0.660
_exptl_crystal_size_min 0.130
_refine_diff_density_max 1.116
_refine_diff_density_min -0.530
_refine_diff_density_rms 0.056
_refine_ls_extinction_method none
_refine_ls_goodness_of_fit_ref 0.860
_refine_ls_hydrogen_treatment noref
_refine_ls_matrix_type full
_refine_ls_number_constraints 0
_refine_ls_number_parameters 309
_refine_ls_number_reflns 5674
_refine_ls_number_restraints 0
_refine_ls_restrained_S_all 0.860
_refine_ls_R_factor_all 0.0633
_refine_ls_R_factor_gt 0.0339
_refine_ls_shift/su_max 0.000
_refine_ls_shift/su_mean 0.000
_refine_ls_structure_factor_coef Fsqd
_refine_ls_weighting_details 'w=1/[\s^2^(Fo^2^)+(0.0282P)^2^+0.0000P] where P=(Fo^2^+2Fc^2^)/3'
_refine_ls_weighting_scheme calc
_refine_ls_wR_factor_gt 0.0799
_refine_ls_wR_factor_ref 0.0851
_reflns_number_gt 3537
_reflns_number_total 5674
_reflns_threshold_expression I>2\s(I)
_cod_data_source_file om020440u.cif
_cod_data_source_block micd-P035-193
_cod_depositor_comments
;
The following automatic conversions were performed:

'_symmetry_cell_setting' value 'Orthorhombic' changed to
'orthorhombic' according to
/home/saulius/struct/CIF-dictionaries/cif_core.dic dictionary named
'cif_core.dic' version 2.4.1 from
2010-06-29.

'_atom_sites_solution_hydrogens' value 'geom ' changed
to 'geom' according to
/home/saulius/struct/CIF-dictionaries/cif_core.dic dictionary named
'cif_core.dic' version 2.4.1 from
2010-06-29.

'_atom_sites_solution_primary' value 'direct ' changed
to 'direct' according to
/home/saulius/struct/CIF-dictionaries/cif_core.dic dictionary named
'cif_core.dic' version 2.4.1 from
2010-06-29.

'_atom_sites_solution_secondary' value 'difmap ' changed
to 'difmap' according to
/home/saulius/struct/CIF-dictionaries/cif_core.dic dictionary named
'cif_core.dic' version 2.4.1 from 2010-06-29.

Automatic conversion script
Id: cif_fix_values 1715 2011-07-08 13:25:40Z adriana 
;
_cod_database_code 4077028

loop_
_symmetry_equiv_pos_as_xyz
x,y,z
1/2-x,-y,1/2+z
1/2+x,1/2-y,-z
-x,1/2+y,1/2-z
-x,-y,-z
1/2+x,y,1/2-z
1/2-x,1/2+y,z
x,1/2-y,1/2+z

loop_
_atom_site_aniso_label
_atom_site_aniso_U_11
_atom_site_aniso_U_22
_atom_site_aniso_U_33
_atom_site_aniso_U_23
_atom_site_aniso_U_13
_atom_site_aniso_U_12
Y 0.0321(1) 0.0258(1) 0.0281(1) 0.0007(1) 0.0030(1) 0.0030(1)
Si 0.0412(4) 0.0338(4) 0.0353(5) 0.0054(4) 0.0102(4) 0.0051(4)
Al 0.0586(6) 0.0514(6) 0.0360(6) 0.0066(5) 0.0047(5) 0.0011(5)
C1 0.0341(15) 0.0242(13) 0.0344(18) 0.0038(13) 0.0000(14) -0.0020(12)
C2 0.0380(17) 0.0248(13) 0.048(2) 0.0003(13) -0.0085(17) -0.0030(14)
C3 0.057(2) 0.0260(14) 0.0346(18) -0.0042(13) -0.0076(16) 0.0013(14)
C4 0.0430(17) 0.0243(13) 0.0333(17) -0.0029(13) -0.0014(16) 0.0046(13)
C5 0.0339(15) 0.0248(13) 0.0287(16) -0.0005(12) -0.0009(14) 0.0033(12)
C6 0.0418(17) 0.0317(15) 0.0338(19) 0.0002(13) -0.0041(15) 0.0080(14)
C7 0.0360(18) 0.0367(16) 0.056(2) 0.0007(16) -0.0070(17) 0.0069(14)
C8 0.0404(18) 0.0436(17) 0.056(2) 0.0058(18) 0.0085(19) 0.0144(15)
C9 0.056(2) 0.0346(16) 0.040(2) -0.0001(15) 0.0124(18) 0.0135(16)
C10 0.043(2) 0.048(2) 0.077(3) -0.0013(19) -0.0109(19) -0.0059(16)
C11 0.0385(16) 0.0298(14) 0.0317(17) 0.0002(13) 0.0092(15) 0.0069(14)
C12 0.0443(19) 0.0278(14) 0.0391(19) -0.0109(13) 0.0080(15) 0.0016(13)
C13 0.052(2) 0.0242(13) 0.048(2) -0.0020(13) 0.0165(18) 0.0000(15)
C14 0.051(2) 0.0297(14) 0.0421(19) 0.0014(14) 0.0159(17) 0.0147(15)
C15 0.0381(17) 0.0339(15) 0.0369(19) 0.0001(14) 0.0117(15) 0.0101(13)
C16 0.0387(18) 0.055(2) 0.055(2) 0.0001(18) 0.0109(17) 0.0141(16)
C17 0.045(2) 0.079(3) 0.062(3) 0.000(2) 0.001(2) 0.0269(19)
C18 0.071(3) 0.081(3) 0.053(3) 0.014(2) 0.007(2) 0.048(2)
C19 0.072(3) 0.0451(19) 0.049(2) 0.0128(17) 0.021(2) 0.0277(19)
C20 0.055(2) 0.0381(17) 0.056(2) -0.0150(17) -0.0030(19) -0.0025(16)
C21 0.056(2) 0.048(2) 0.078(3) 0.020(2) 0.031(2) 0.0076(17)
C22 0.083(3) 0.0524(19) 0.0304(19) 0.0036(16) 0.007(2) 0.017(2)
C23A 0.058(2) 0.0416(16) 0.039(2) 0.0035(15) -0.0105(17) 0.0054(16)
C24A 0.0355(16) 0.0369(16) 0.040(2) 0.0007(14) 0.0085(14) -0.0011(14)
C25 0.054(3) 0.087(4) 0.035(3) 0.018(3) -0.020(2) -0.016(3)
C26 0.093(3) 0.063(2) 0.070(3) 0.020(2) 0.004(3) 0.012(2)
C27 0.104(3) 0.056(2) 0.067(3) 0.002(2) -0.020(3) 0.006(2)
C28A 0.092(3) 0.058(2) 0.048(3) -0.006(2) 0.018(2) 0.009(2)
C29 0.077(7) 0.071(5) 0.105(9) -0.024(6) 0.036(6) 0.002(5)
C24B 0.0355(16) 0.0369(16) 0.040(2) 0.0007(14) 0.0085(14) -0.0011(14)
C28B 0.092(3) 0.058(2) 0.048(3) -0.006(2) 0.018(2) 0.009(2)
C23B 0.058(2) 0.0416(16) 0.039(2) 0.0035(15) -0.0105(17) 0.0054(16)
C31 0.126(13) 0.105(9) 0.101(12) -0.012(9) 0.018(11) -0.023(9)
C30 0.026(4) 0.049(5) 0.019(5) -0.001(4) 0.016(4) -0.001(4)

loop_
_atom_site_label
_atom_site_type_symbol
_atom_site_thermal_displace_type
_atom_site_fract_x
_atom_site_fract_y
_atom_site_fract_z
_atom_site_occupancy
_atom_site_U_iso_or_equiv
_atom_site_calc_flag
_atom_site_refinement_flags
Y Y Uani 0.46740(2) 0.24178(2) 0.10955(1) 1.000 0.0287(1) . .
Si Si Uani 0.53324(5) 0.30783(5) -0.01505(4) 1.000 0.0368(3) . .
Al Al Uani 0.39487(7) 0.19900(7) 0.22135(4) 1.000 0.0487(3) . .
C1 C Uani 0.49472(17) 0.38316(18) 0.04320(13) 1.000 0.0309(9) . .
C2 C Uani 0.53953(19) 0.40884(18) 0.09175(13) 1.000 0.0369(10) . .
C3 C Uani 0.48452(19) 0.4305(2) 0.13391(13) 1.000 0.0392(10) . .
C4 C Uani 0.40294(19) 0.42382(18) 0.11406(13) 1.000 0.0335(9) . .
C5 C Uani 0.40891(17) 0.39410(18) 0.05794(12) 1.000 0.0291(8) . .
C6 C Uani 0.33431(17) 0.38562(19) 0.02774(13) 1.000 0.0358(10) . .
C7 C Uani 0.26071(19) 0.40461(19) 0.05235(14) 1.000 0.0429(10) . .
C8 C Uani 0.2569(2) 0.4340(2) 0.10695(15) 1.000 0.0467(11) . .
C9 C Uani 0.3253(2) 0.4434(2) 0.13728(14) 1.000 0.0435(11) . .
C10 C Uani 0.63128(18) 0.4189(2) 0.09837(16) 1.000 0.0560(14) . .
C11 C Uani 0.52480(18) 0.18553(18) 0.01741(12) 1.000 0.0333(9) . .
C12 C Uani 0.45107(18) 0.12819(19) 0.02333(13) 1.000 0.0371(10) . .
C13 C Uani 0.4628(2) 0.06069(19) 0.06516(13) 1.000 0.0414(10) . .
C14 C Uani 0.5436(2) 0.0685(2) 0.08591(13) 1.000 0.0409(10) . .
C15 C Uani 0.58219(18) 0.1470(2) 0.05675(13) 1.000 0.0363(10) . .
C16 C Uani 0.66458(19) 0.1710(2) 0.07118(15) 1.000 0.0496(11) . .
C17 C Uani 0.7047(2) 0.1190(3) 0.11045(17) 1.000 0.0620(16) . .
C18 C Uani 0.6666(3) 0.0423(3) 0.13741(16) 1.000 0.0683(17) . .
C19 C Uani 0.5881(2) 0.0166(2) 0.12574(14) 1.000 0.0554(14) . .
C20 C Uani 0.3733(2) 0.1341(2) -0.00859(14) 1.000 0.0497(11) . .
C21 C Uani 0.6401(2) 0.3374(2) -0.03659(16) 1.000 0.0607(14) . .
C22 C Uani 0.4710(2) 0.3197(2) -0.07818(13) 1.000 0.0553(13) . .
C23A C Uani 0.52092(19) 0.2130(2) 0.20616(14) 0.670(5) 0.0462(11) . .
C24A C Uani 0.32711(17) 0.1952(2) 0.14883(12) 0.670(5) 0.0375(10) . .
C25 C Uani 0.5560(3) 0.1932(4) 0.2627(2) 0.670(5) 0.0587(19) . .
C26 C Uani 0.3748(3) 0.0727(2) 0.25524(18) 1.000 0.0753(16) . .
C27 C Uani 0.4116(3) -0.0138(3) 0.22703(16) 1.000 0.0757(16) . .
C28A C Uani 0.3614(3) 0.3092(3) 0.26849(16) 0.556(14) 0.0660(16) . .
C29 C Uani 0.2630(6) 0.3193(6) 0.2729(6) 0.556(14) 0.084(4) . .
C24B C Uani 0.32711(17) 0.1952(2) 0.14883(12) 0.330(5) 0.0375(10) . .
C28B C Uani 0.3614(3) 0.3092(3) 0.26849(16) 0.444(14) 0.0660(16) . .
C23B C Uani 0.52092(19) 0.2130(2) 0.20616(14) 0.330(5) 0.0462(11) . .
C31 C Uani 0.3127(10) 0.2951(9) 0.3135(7) 0.444(14) 0.111(7) . .
C30 C Uani 0.2427(5) 0.1980(6) 0.1753(3) 0.330(5) 0.031(3) . .
H6 H Uiso 0.33580 0.36680 -0.00950 1.000 0.0430 calc R
H3 H Uiso 0.49960 0.44700 0.17010 1.000 0.0470 calc R
H10C H Uiso 0.65430 0.35790 0.11140 1.000 0.0840 calc R
H13 H Uiso 0.42250 0.01640 0.07770 1.000 0.0500 calc R
H7 H Uiso 0.21130 0.39780 0.03210 1.000 0.0520 calc R
H8 H Uiso 0.20490 0.44750 0.12290 1.000 0.0560 calc R
H9 H Uiso 0.32140 0.46320 0.17430 1.000 0.0530 calc R
H10A H Uiso 0.64310 0.46990 0.12480 1.000 0.0840 calc R
H10B H Uiso 0.65600 0.43540 0.06320 1.000 0.0840 calc R
H20B H Uiso 0.38610 0.13490 -0.04760 1.000 0.0750 calc R
H20C H Uiso 0.34380 0.19320 0.00120 1.000 0.0750 calc R
H21A H Uiso 0.66220 0.28460 -0.05860 1.000 0.0910 calc R
H21B H Uiso 0.67460 0.34660 -0.00430 1.000 0.0910 calc R
H21C H Uiso 0.63970 0.39670 -0.05830 1.000 0.0910 calc R
H22A H Uiso 0.41500 0.29660 -0.07130 1.000 0.0830 calc R
H22B H Uiso 0.49600 0.28140 -0.10730 1.000 0.0830 calc R
H22C H Uiso 0.46900 0.38750 -0.08920 1.000 0.0830 calc R
H23A H Uiso 0.54030 0.16520 0.17920 0.670(5) 0.0560 calc R
H23B H Uiso 0.53500 0.27850 0.19330 0.670(5) 0.0560 calc R
H24A H Uiso 0.33380 0.25630 0.12940 0.670(5) 0.0560 calc R
H24B H Uiso 0.26890 0.18520 0.15730 0.670(5) 0.0560 calc R
H24C H Uiso 0.34700 0.14240 0.12590 0.670(5) 0.0560 calc R
H25A H Uiso 0.61610 0.19750 0.26140 0.670(5) 0.0880 calc R
H25B H Uiso 0.53980 0.12860 0.27450 0.670(5) 0.0880 calc R
H25C H Uiso 0.53470 0.24090 0.28850 0.670(5) 0.0880 calc R
H26A H Uiso 0.39630 0.07470 0.29300 1.000 0.0910 calc R
H26B H Uiso 0.31460 0.06300 0.25770 1.000 0.0910 calc R
H27A H Uiso 0.39760 -0.07230 0.24740 1.000 0.1140 calc R
H27B H Uiso 0.47150 -0.00690 0.22550 1.000 0.1140 calc R
H27C H Uiso 0.38960 -0.01850 0.18990 1.000 0.1140 calc R
H28A H Uiso 0.38460 0.30000 0.30540 0.556(14) 0.0790 calc R
H28B H Uiso 0.38450 0.36940 0.25340 0.556(14) 0.0790 calc R
H29A H Uiso 0.24930 0.37420 0.29640 0.556(14) 0.1260 calc R
H29B H Uiso 0.24000 0.26030 0.28860 0.556(14) 0.1260 calc R
H29C H Uiso 0.23980 0.32970 0.23650 0.556(14) 0.1260 calc R
H16 H Uiso 0.69160 0.22310 0.05360 1.000 0.0590 calc R
H17 H Uiso 0.75970 0.13540 0.11960 1.000 0.0750 calc R
H18 H Uiso 0.69620 0.00760 0.16440 1.000 0.0820 calc R
H19 H Uiso 0.56330 -0.03590 0.14420 1.000 0.0660 calc R
H20A H Uiso 0.33880 0.07820 -0.00030 1.000 0.0750 calc R
H23C H Uiso 0.53180 0.27620 0.18990 0.330(5) 0.0700 calc R
H23D H Uiso 0.53860 0.16240 0.18100 0.330(5) 0.0700 calc R
H23E H Uiso 0.55130 0.20710 0.24050 0.330(5) 0.0700 calc R
H24D H Uiso 0.33750 0.25200 0.12550 0.330(5) 0.0450 calc R
H24E H Uiso 0.33650 0.13540 0.12780 0.330(5) 0.0450 calc R
H28C H Uiso 0.41240 0.34080 0.28120 0.444(14) 0.0790 calc R
H28D H Uiso 0.33270 0.35610 0.24480 0.444(14) 0.0790 calc R
H30A H Uiso 0.20020 0.19660 0.14700 0.330(5) 0.0470 calc R
H30B H Uiso 0.23720 0.25710 0.19680 0.330(5) 0.0470 calc R
H30C H Uiso 0.23620 0.14200 0.19920 0.330(5) 0.0470 calc R
H31A H Uiso 0.30250 0.35700 0.33140 0.444(14) 0.1660 calc R
H31B H Uiso 0.34060 0.25170 0.33900 0.444(14) 0.1660 calc R
H31C H Uiso 0.26030 0.26660 0.30230 0.444(14) 0.1660 calc R

loop_
_atom_type_symbol
_atom_type_description
_atom_type_scat_dispersion_real
_atom_type_scat_dispersion_imag
_atom_type_scat_source
Y Y -2.7962 3.5667 'International Tables Vol C Tables 4.2.6.8 and 6.1.1.4'
Si Si 0.0817 0.0704 'International Tables Vol C Tables 4.2.6.8 and 6.1.1.4'
Al Al 0.0645 0.0514 'International Tables Vol C Tables 4.2.6.8 and 6.1.1.4'
H H 0.0000 0.0000 'International Tables Vol C Tables 4.2.6.8 and 6.1.1.4'
C C 0.0033 0.0016 'International Tables Vol C Tables 4.2.6.8 and 6.1.1.4'

loop_
_geom_angle_atom_site_label_1
_geom_angle_atom_site_label_2
_geom_angle_atom_site_label_3
_geom_angle
_geom_angle_publ_flag
Si Y Al 174.03(2) yes
Si Y C1 33.68(6) yes
Si Y C2 57.87(7) yes
Si Y C3 84.47(7) yes
Si Y C4 84.65(7) yes
Si Y C5 57.41(6) yes
Si Y C11 33.68(6) yes
Si Y C12 57.99(6) yes
Si Y C13 84.16(7) yes
Si Y C14 84.52(7) yes
Si Y C15 57.50(7) yes
Si Y C23A 140.91(7) yes
Si Y C24A 133.96(7) yes
Si Y C23B 140.91(7) yes
Si Y C24B 133.96(7) yes
Al Y C1 141.34(7) yes
Al Y C2 119.57(7) yes
Al Y C3 91.72(7) yes
Al Y C4 89.74(7) yes
Al Y C5 116.63(7) yes
Al Y C11 151.01(6) yes
Al Y C12 124.29(7) yes
Al Y C13 99.67(7) yes
Al Y C14 101.09(7) yes
Al Y C15 128.46(7) yes
Al Y C23A 42.79(7) yes
Al Y C24A 42.79(7) yes
Al Y C23B 42.79(7) yes
Al Y C24B 42.79(7) yes
C1 Y C2 32.00(9) yes
C1 Y C3 52.09(9) yes
C1 Y C4 52.47(9) yes
C1 Y C5 32.15(9) yes
C1 Y C11 67.36(9) yes
C1 Y C12 88.13(9) yes
C1 Y C13 116.81(9) yes
C1 Y C14 116.81(9) yes
C1 Y C15 87.04(9) yes
C1 Y C23A 130.01(9) yes
C1 Y C24A 125.54(9) yes
C1 Y C23B 130.01(9) yes
C1 Y C24B 125.54(9) yes
C2 Y C3 30.37(9) yes
C2 Y C4 50.55(9) yes
C2 Y C5 51.40(9) yes
C2 Y C11 87.73(9) yes
C2 Y C12 115.86(9) yes
C2 Y C13 138.93(9) yes
C2 Y C14 122.10(9) yes
C2 Y C15 92.49(9) yes
C2 Y C23A 98.03(9) yes
C2 Y C24A 132.95(9) yes
C2 Y C23B 98.03(9) yes
C2 Y C24B 132.95(9) yes
C3 Y C4 30.16(9) yes
C3 Y C5 50.69(9) yes
C3 Y C11 116.90(9) yes
C3 Y C12 139.79(9) yes
C3 Y C13 168.60(9) yes
C3 Y C14 147.49(9) yes
C3 Y C15 121.47(9) yes
C3 Y C23A 84.93(9) yes
C3 Y C24A 104.70(9) yes
C3 Y C23B 84.93(9) yes
C3 Y C24B 104.70(9) yes
C4 Y C5 30.97(9) yes
C4 Y C11 117.11(9) yes
C4 Y C12 122.89(9) yes
C4 Y C13 148.47(9) yes
C4 Y C14 169.17(9) yes
C4 Y C15 139.00(9) yes
C4 Y C23A 103.72(9) yes
C4 Y C24A 82.93(9) yes
C4 Y C23B 103.72(9) yes
C4 Y C24B 82.93(9) yes
C5 Y C11 87.30(9) yes
C5 Y C12 93.35(9) yes
C5 Y C13 122.31(9) yes
C5 Y C14 139.19(9) yes
C5 Y C15 114.91(9) yes
C5 Y C23A 133.78(9) yes
C5 Y C24A 93.54(9) yes
C5 Y C23B 133.78(9) yes
C5 Y C24B 93.54(9) yes
C11 Y C12 32.14(9) yes
C11 Y C13 51.77(9) yes
C11 Y C14 52.28(9) yes
C11 Y C15 32.29(9) yes
C11 Y C23A 130.15(9) yes
C11 Y C24A 125.35(9) yes
C11 Y C23B 130.15(9) yes
C11 Y C24B 125.35(9) yes
C12 Y C13 30.09(9) yes
C12 Y C14 50.25(9) yes
C12 Y C15 51.66(9) yes
C12 Y C23A 132.87(9) yes
C12 Y C24A 93.47(9) yes
C12 Y C23B 132.87(9) yes
C12 Y C24B 93.47(9) yes
C13 Y C14 29.72(9) yes
C13 Y C15 50.48(9) yes
C13 Y C23A 103.53(9) yes
C13 Y C24A 83.87(9) yes
C13 Y C23B 103.53(9) yes
C13 Y C24B 83.87(9) yes
C14 Y C15 30.98(9) yes
C14 Y C23A 84.59(9) yes
C14 Y C24A 104.95(9) yes
C14 Y C23B 84.59(9) yes
C14 Y C24B 104.95(9) yes
C15 Y C23A 97.86(10) yes
C15 Y C24A 133.83(9) yes
C15 Y C23B 97.86(10) yes
C15 Y C24B 133.83(9) yes
C23A Y C24A 85.13(10) yes
C23B Y C24B 85.13(10) yes
Y Si C1 49.85(9) yes
Y Si C11 49.18(9) yes
Y Si C21 127.92(12) yes
Y Si C22 127.43(11) yes
C1 Si C11 99.02(13) yes
C1 Si C21 113.84(14) yes
C1 Si C22 113.76(13) yes
C11 Si C21 112.79(13) yes
C11 Si C22 113.16(13) yes
C21 Si C22 104.63(16) yes
Y Al C23A 56.07(10) yes
Y Al C24A 56.18(8) yes
Y Al C26 128.22(13) yes
Y Al C28A 118.57(12) yes
Y Al C23B 56.07(10) yes
Y Al C24B 56.18(8) yes
Y Al C28B 118.57(12) yes
C23A Al C24A 111.52(13) yes
C23A Al C26 108.69(17) yes
C24A Al C26 104.42(16) yes
C26 Al C28A 113.21(18) yes
C23B Al C26 108.69(17) yes
C24B Al C26 104.42(16) yes
C26 Al C28B 113.21(18) yes
C23B Al C24B 111.52(13) yes
Y C1 Si 96.47(10) yes
Y C1 C2 75.83(16) yes
Y C1 C5 75.97(16) yes
Si C1 C2 126.7(2) yes
Si C1 C5 124.7(2) yes
C2 C1 C5 104.8(3) no
Y C2 C1 72.18(15) yes
Y C2 C3 77.44(17) yes
Y C2 C10 120.27(18) yes
C1 C2 C3 109.9(3) no
C1 C2 C10 127.8(3) no
C3 C2 C10 122.2(3) no
Y C3 C2 72.19(15) yes
Y C3 C4 76.35(16) yes
C2 C3 C4 109.3(3) no
Y C4 C3 73.49(16) yes
Y C4 C5 70.79(14) yes
Y C4 C9 122.44(19) yes
C3 C4 C5 106.5(3) no
C3 C4 C9 133.4(3) no
C5 C4 C9 120.1(3) no
Y C5 C1 71.88(15) yes
Y C5 C4 78.23(16) yes
Y C5 C6 119.26(17) yes
C1 C5 C4 109.5(3) no
C1 C5 C6 132.9(3) no
C4 C5 C6 117.6(3) no
C5 C6 C7 120.0(3) no
C6 C7 C8 121.1(3) no
C7 C8 C9 121.4(3) no
C4 C9 C8 119.9(3) no
Y C11 Si 97.14(11) yes
Y C11 C12 77.16(17) yes
Y C11 C15 76.10(17) yes
Si C11 C12 126.9(2) yes
Si C11 C15 124.7(2) yes
C12 C11 C15 105.3(2) no
Y C12 C11 70.70(16) yes
Y C12 C13 78.51(18) yes
Y C12 C20 118.12(19) yes
C11 C12 C13 109.2(3) no
C11 C12 C20 128.4(3) no
C13 C12 C20 122.5(3) no
Y C13 C12 71.39(16) yes
Y C13 C14 76.19(16) yes
C12 C13 C14 109.8(3) no
Y C14 C13 74.10(16) yes
Y C14 C15 69.05(16) yes
Y C14 C19 121.9(2) yes
C13 C14 C15 106.4(3) no
C13 C14 C19 133.3(3) no
C15 C14 C19 120.3(3) no
Y C15 C11 71.61(16) yes
Y C15 C14 79.97(17) yes
Y C15 C16 115.4(2) yes
C11 C15 C14 109.2(3) no
C11 C15 C16 133.3(3) no
C14 C15 C16 117.5(3) no
C15 C16 C17 119.9(3) no
C16 C17 C18 121.6(3) no
C17 C18 C19 121.2(4) no
C14 C19 C18 119.6(3) no
Y C23A Al 81.14(11) yes
Y C23A C25 177.4(3) yes
Al C23A C25 100.8(2) yes
Y C23B Al 81.14(11) yes
Y C24A Al 81.04(10) yes
Y C24B Al 81.04(10) yes
Y C24B C30 163.7(4) yes
Al C24B C30 96.4(3) yes
Al C26 C27 116.7(3) yes
Al C28A C29 112.2(5) yes
Al C28B C31 120.9(6) yes
Y C3 H3 117.88 no
C2 C3 H3 125.28 no
C4 C3 H3 125.41 no
C5 C6 H6 120.01 no
C7 C6 H6 120.00 no
C6 C7 H7 119.42 no
C8 C7 H7 119.44 no
C7 C8 H8 119.35 no
C9 C8 H8 119.29 no
C4 C9 H9 120.04 no
C8 C9 H9 120.08 no
C2 C10 H10A 109.43 no
C2 C10 H10B 109.47 no
C2 C10 H10C 109.46 no
H10A C10 H10B 109.47 no
H10A C10 H10C 109.55 no
H10B C10 H10C 109.45 no
Y C13 H13 118.97 no
C12 C13 H13 125.15 no
C14 C13 H13 125.07 no
C15 C16 H16 120.01 no
C17 C16 H16 120.04 no
C16 C17 H17 119.23 no
C18 C17 H17 119.22 no
C17 C18 H18 119.44 no
C19 C18 H18 119.38 no
C14 C19 H19 120.29 no
C18 C19 H19 120.13 no
C12 C20 H20A 109.49 no
C12 C20 H20B 109.49 no
C12 C20 H20C 109.44 no
H20A C20 H20B 109.49 no
H20A C20 H20C 109.43 no
H20B C20 H20C 109.49 no
Si C21 H21A 109.50 no
Si C21 H21B 109.52 no
Si C21 H21C 109.45 no
H21A C21 H21B 109.48 no
H21A C21 H21C 109.40 no
H21B C21 H21C 109.47 no
Si C22 H22A 109.50 no
Si C22 H22B 109.49 no
Si C22 H22C 109.46 no
H22A C22 H22B 109.48 no
H22A C22 H22C 109.34 no
H22B C22 H22C 109.55 no
Y C23A H23A 66.02 no
Y C23A H23B 68.87 no
Al C23A H23A 111.65 no
Al C23A H23B 111.64 no
C25 C23A H23A 111.59 no
C25 C23A H23B 111.66 no
H23A C23A H23B 109.30 no
Y C23B H23D 68.14 no
Y C23B H23E 169.01 no
Al C23B H23C 109.42 no
Al C23B H23D 109.47 no
Al C23B H23E 109.46 no
H23C C23B H23D 109.49 no
Y C23B H23C 62.89 no
H23D C23B H23E 109.50 no
H23C C23B H23E 109.48 no
Y C24A H24B 167.83 no
Y C24A H24C 71.26 no
Al C24A H24B 109.41 no
Al C24A H24C 109.45 no
Al C24A H24A 109.46 no
Y C24A H24A 59.92 no
H24A C24A H24B 109.49 no
H24A C24A H24C 109.45 no
H24B C24A H24C 109.57 no
Al C24B H24E 112.51 no
C30 C24B H24D 112.41 no
C30 C24B H24E 112.56 no
H24D C24B H24E 109.98 no
Y C24B H24D 55.14 no
Y C24B H24E 83.02 no
Al C24B H24D 112.43 no
C23A C25 H25A 109.43 no
C23A C25 H25B 109.49 no
C23A C25 H25C 109.47 no
H25A C25 H25B 109.51 no
H25A C25 H25C 109.43 no
H25B C25 H25C 109.51 no
Al C26 H26A 108.14 no
Al C26 H26B 108.12 no
C27 C26 H26A 108.11 no
C27 C26 H26B 108.15 no
H26A C26 H26B 107.21 no
C26 C27 H27A 109.50 no
C26 C27 H27C 109.50 no
H27A C27 H27B 109.36 no
H27A C27 H27C 109.46 no
H27B C27 H27C 109.50 no
C26 C27 H27B 109.50 no
Al C28A H28A 109.11 no
C29 C28A H28A 109.20 no
C29 C28A H28B 109.22 no
Al C28A H28B 109.18 no
H28A C28A H28B 107.88 no
Al C28B H28D 107.07 no
C31 C28B H28C 107.08 no
Al C28B H28C 107.13 no
H28C C28B H28D 106.76 no
C31 C28B H28D 107.09 no
H29B C29 H29C 109.54 no
C28A C29 H29A 109.44 no
C28A C29 H29B 109.45 no
C28A C29 H29C 109.53 no
H29A C29 H29B 109.42 no
H29A C29 H29C 109.45 no
C24B C30 H30A 109.53 no
C24B C30 H30B 109.51 no
C24B C30 H30C 109.44 no
H30A C30 H30B 109.48 no
H30A C30 H30C 109.39 no
H30B C30 H30C 109.48 no
C28B C31 H31A 109.44 no
C28B C31 H31B 109.50 no
C28B C31 H31C 109.53 no
H31A C31 H31B 109.41 no
H31A C31 H31C 109.47 no
H31B C31 H31C 109.47 no

loop_
_geom_bond_atom_site_label_1
_geom_bond_atom_site_label_2
_geom_bond_distance
_geom_bond_publ_flag
Y Si 3.3666(10) yes
Y Al 3.0446(10) yes
Y C1 2.590(3) yes
Y C2 2.637(3) yes
Y C3 2.704(3) yes
Y C4 2.741(3) yes
Y C5 2.644(3) yes
Y C11 2.568(3) yes
Y C12 2.653(3) yes
Y C13 2.743(3) yes
Y C14 2.769(3) yes
Y C15 2.627(3) yes
Y C23A 2.557(3) yes
Y C24A 2.561(3) yes
Y C23B 2.557(3) yes
Y C24B 2.561(3) yes
Si C1 1.879(3) yes
Si C11 1.882(3) yes
Si C21 1.863(3) yes
Si C22 1.858(3) yes
Al C23A 2.093(3) yes
Al C24A 2.094(3) yes
Al C26 1.969(3) yes
Al C28A 1.995(4) yes
Al C23B 2.093(3) yes
Al C24B 2.094(3) yes
Al C28B 1.995(4) yes
C1 C2 1.441(4) no
C1 C5 1.450(4) no
C2 C3 1.400(4) no
C2 C10 1.508(4) no
C3 C4 1.417(4) no
C4 C5 1.441(4) no
C4 C9 1.412(4) no
C5 C6 1.427(4) no
C6 C7 1.367(4) no
C7 C8 1.402(5) no
C8 C9 1.345(5) no
C11 C12 1.447(4) no
C11 C15 1.446(4) no
C12 C13 1.403(4) no
C12 C20 1.490(4) no
C13 C14 1.414(5) no
C14 C15 1.448(4) no
C14 C19 1.414(4) no
C15 C16 1.426(4) no
C16 C17 1.370(5) no
C17 C18 1.399(6) no
C18 C19 1.357(6) no
C23A C25 1.525(6) no
C24B C30 1.520(8) no
C26 C27 1.511(6) no
C28A C29 1.611(11) no
C28B C31 1.373(17) no
C3 H3 0.9493 no
C6 H6 0.9506 no
C7 H7 0.9497 no
C8 H8 0.9508 no
C9 H9 0.9511 no
C10 H10A 0.9796 no
C10 H10B 0.9792 no
C10 H10C 0.9802 no
C13 H13 0.9504 no
C16 H16 0.9504 no
C17 H17 0.9502 no
C18 H18 0.9502 no
C19 H19 0.9487 no
C20 H20A 0.9796 no
C20 H20B 0.9795 no
C20 H20C 0.9810 no
C21 H21A 0.9793 no
C21 H21B 0.9793 no
C21 H21C 0.9812 no
C22 H22A 0.9805 no
C22 H22B 0.9793 no
C22 H22C 0.9807 no
C23A H23A 0.9890 no
C23A H23B 0.9901 no
C23B H23E 0.9802 no
C23B H23C 0.9806 no
C23B H23D 0.9788 no
C24A H24A 0.9797 no
C24A H24C 0.9795 no
C24A H24B 0.9794 no
C24B H24E 0.9899 no
C24B H24D 0.9895 no
C25 H25A 0.9801 no
C25 H25C 0.9798 no
C25 H25B 0.9793 no
C26 H26B 0.9904 no
C26 H26A 0.9906 no
C27 H27A 0.9810 no
C27 H27C 0.9809 no
C27 H27B 0.9799 no
C28A H28A 0.9894 no
C28A H28B 0.9889 no
C28B H28C 0.9891 no
C28B H28D 0.9902 no
C29 H29A 0.9818 no
C29 H29B 0.9800 no
C29 H29C 0.9802 no
C30 H30A 0.9800 no
C30 H30B 0.9801 no
C30 H30C 0.9800 no
C31 H31A 0.9799 no
C31 H31B 0.9803 no
C31 H31C 0.9793 no

loop_
_geom_contact_atom_site_label_1
_geom_contact_atom_site_label_2
_geom_contact_distance
_geom_contact_site_symmetry_2
_geom_contact_publ_flag
Y C17 4.221(3) . no
Y C18 4.319(5) . no
Y C19 3.715(3) . no
Y H16 3.9056 . no
Si H6 3.3176 . no
Si H10B 3.2888 . no
Si H16 3.2954 . no
Si H20B 3.4845 . no
Si H20C 3.4919 . no
C6 C22 3.541(4) . no
C7 C16 3.569(5) 3_455 no
C10 C16 3.550(4) . no
C10 C21 3.502(5) . no
C16 C21 3.535(5) . no
C16 C7 3.569(5) 3_555 no
C16 C10 3.550(4) . no
C17 Y 4.221(3) . no
C17 C31 3.543(15) 6_555 no
C18 Y 4.319(5) . no
C19 C23A 3.540(4) . no
C19 C23A 3.540(4) . no
C19 Y 3.715(3) . no
C20 C22 3.477(4) . no
C21 C16 3.535(5) . no
C21 C10 3.502(5) . no
C22 C6 3.541(4) . no
C22 C20 3.477(4) . no
C29 C30 2.947(15) . no
C30 C29 2.947(15) . no
C31 C17 3.543(15) 6_455 no
C2 H22C 2.8340 5_665 no
C3 H22C 2.8584 5_665 no
C4 H21C 2.9278 5_665 no
C5 H21C 3.0125 5_665 no
C6 H24D 3.0336 . no
C6 H22A 3.0261 . no
C6 H24A 3.0740 . no
C6 H20C 2.7562 . no
C7 H24A 3.0388 . no
C7 H21A 3.0829 3_455 no
C7 H24D 3.0460 . no
C8 H24D 2.8848 . no
C8 H24A 2.8223 . no
C9 H21C 3.0026 5_665 no
C9 H28D 2.9059 . no
C9 H24A 2.6106 . no
C9 H24D 2.6826 . no
C10 H16 3.0938 . no
C10 H21B 2.8019 . no
C15 H7 3.0904 3_555 no
C16 H7 2.8129 3_555 no
C16 H10C 2.7832 . no
C16 H21B 3.0675 . no
C17 H31C 3.0995 6_555 no
C18 H23D 2.8748 . no
C18 H31A 2.7327 4_645 no
C18 H23A 2.8617 . no
C19 H23D 2.5673 . no
C19 H20B 2.8780 5_655 no
C19 H23A 2.5668 . no
C19 H31A 3.0317 4_645 no
C20 H22A 2.8153 . no
C21 H30A 2.9183 3_555 no
C21 H10B 2.8134 . no
C21 H16 2.8497 . no
C22 H20B 3.0107 . no
C22 H6 2.8469 . no
C26 H30C 2.8110 . no
C26 H25B 2.8340 . no
C27 H3 2.9586 4_645 no
C28A H30B 2.7749 . no
C29 H30B 2.0998 . no
C29 H27A 3.0800 7_555 no
C29 H30C 3.0869 . no
C30 H26B 2.9956 . no
C30 H29B 2.9117 . no
C30 H29C 2.3676 . no
C31 H18 3.0056 4_655 no
C31 H17 2.8916 6_455 no
H3 H23B 2.4774 . no
H3 C27 2.9586 4_655 no
H3 H23C 2.4785 . no
H6 Si 3.3176 . no
H6 H22A 2.2160 . no
H6 C22 2.8469 . no
H6 H20C 2.4299 . no
H7 C15 3.0904 3_455 no
H7 C16 2.8129 3_455 no
H8 H13 2.5381 7_555 no
H8 H27C 2.2997 7_555 no
H9 H28B 2.5532 . no
H9 H28D 2.2891 . no
H10A H26A 2.5688 4_655 no
H10B Si 3.2888 . no
H10B C21 2.8134 . no
H10B H21B 2.0872 . no
H10C C16 2.7832 . no
H10C H16 2.4264 . no
H13 H20A 2.5007 . no
H13 H8 2.5381 7_545 no
H13 H24C 2.4438 . no
H13 H24E 2.4905 . no
H16 Si 3.2954 . no
H16 Y 3.9056 . no
H16 C10 3.0938 . no
H16 C21 2.8497 . no
H16 H10C 2.4264 . no
H16 H21B 2.2448 . no
H17 C31 2.8916 6_555 no
H17 H31B 2.3185 6_555 no
H18 H29A 2.2687 4_645 no
H18 C31 3.0056 4_645 no
H18 H31A 2.0953 4_645 no
H19 H27B 2.5241 . no
H19 H28C 2.5380 4_645 no
H20A H13 2.5007 . no
H20B C19 2.8780 5_655 no
H20B C22 3.0107 . no
H20B H22A 2.3680 . no
H20B Si 3.4845 . no
H20C Si 3.4919 . no
H20C C6 2.7562 . no
H20C H6 2.4299 . no
H20C H22A 2.5632 . no
H21A C7 3.0829 3_555 no
H21A H30A 2.2703 3_555 no
H21B C10 2.8019 . no
H21B C16 3.0675 . no
H21B H10B 2.0872 . no
H21B H16 2.2448 . no
H21C C4 2.9278 5_665 no
H21C C5 3.0125 5_665 no
H21C C9 3.0026 5_665 no
H22A H6 2.2160 . no
H22A C6 3.0261 . no
H22A C20 2.8153 . no
H22A H20B 2.3680 . no
H22A H20C 2.5632 . no
H22A H31B 2.5997 8_554 no
H22C C2 2.8340 5_665 no
H22C C3 2.8584 5_665 no
H23A C14 2.6546 . no
H23A C15 3.0909 . no
H23A C19 2.5668 . no
H23A C18 2.8617 . no
H23B C2 3.0810 . no
H23B H3 2.4774 . no
H23B C3 2.6941 . no
H23C C3 2.6600 . no
H23C C2 3.0350 . no
H23C H3 2.4785 . no
H23D C14 2.6743 . no
H23D C18 2.8748 . no
H23D C19 2.5673 . no
H24A C4 2.6125 . no
H24A C5 2.8693 . no
H24A C6 3.0740 . no
H24A C7 3.0388 . no
H24A C8 2.8223 . no
H24A C9 2.6106 . no
H24C C13 2.6568 . no
H24C H13 2.4438 . no
H24C C12 3.0394 . no
H24D C6 3.0336 . no
H24D C5 2.8277 . no
H24D C4 2.6291 . no
H24D C9 2.6826 . no
H24D C7 3.0460 . no
H24D C8 2.8848 . no
H24E C13 2.7679 . no
H24E H13 2.4905 . no
H25B C26 2.8340 . no
H25B H26A 2.4933 . no
H25B H27B 2.4949 . no
H26A H25B 2.4933 . no
H26A H10A 2.5688 4_645 no
H26B C30 2.9956 . no
H26B H30C 2.2117 . no
H27A C29 3.0800 7_545 no
H27B H25B 2.4949 . no
H27B H19 2.5241 . no
H27C H8 2.2997 7_545 no
H28B H9 2.5532 . no
H28C H19 2.5380 4_655 no
H28D H9 2.2891 . no
H28D C9 2.9059 . no
H29A H18 2.2687 4_655 no
H29B C30 2.9117 . no
H29B H30B 2.2531 . no
H29C H30B 1.4029 . no
H29C C30 2.3676 . no
H30A C24A 2.0652 . no
H30A C21 2.9184 3_455 no
H30A H21A 2.2703 3_455 no
H30B C28A 2.7749 . no
H30B C29 2.0998 . no
H30B H29B 2.2531 . no
H30B H29C 1.4029 . no
H30B C24A 2.0650 . no
H30C C26 2.8110 . no
H30C C29 3.0869 . no
H30C H26B 2.2117 . no
H30C C24A 2.0642 . no
H31A C28A 1.9343 . no
H31A C18 2.7327 4_655 no
H31A C19 3.0317 4_655 no
H31A H18 2.0953 4_655 no
H31B C28A 1.9353 . no
H31B H17 2.3185 6_455 no
H31B H22A 2.5997 8_555 no
H31C C28A 1.9348 . no
H31C C17 3.0995 6_455 no

loop_
_geom_torsion_atom_site_label_1
_geom_torsion_atom_site_label_2
_geom_torsion_atom_site_label_3
_geom_torsion_atom_site_label_4
_geom_torsion
_geom_torsion_publ_flag
C1 Y Si C11 179.36(17) no
C1 Y Si C21 90.74(16) no
C1 Y Si C22 -91.03(16) no
C2 Y Si C1 -30.29(14) no
C2 Y Si C11 149.07(14) no
C2 Y Si C21 60.46(14) no
C2 Y Si C22 -121.32(14) no
C3 Y Si C1 -14.60(13) no
C3 Y Si C11 164.76(14) no
C3 Y Si C21 76.14(14) no
C3 Y Si C22 -105.63(13) no
C4 Y Si C1 15.70(13) no
C4 Y Si C11 -164.94(14) no
C4 Y Si C21 106.44(13) no
C4 Y Si C22 -75.33(13) no
C5 Y Si C1 31.49(13) no
C5 Y Si C11 -149.15(14) no
C5 Y Si C21 122.24(14) no
C5 Y Si C22 -59.54(13) no
C11 Y Si C1 -179.36(17) no
C11 Y Si C21 -88.62(17) no
C11 Y Si C22 89.61(17) no
C12 Y Si C1 150.26(14) no
C12 Y Si C11 -30.38(14) no
C12 Y Si C21 -118.99(14) no
C12 Y Si C22 59.23(14) no
C13 Y Si C1 166.17(13) no
C13 Y Si C11 -14.47(14) no
C13 Y Si C21 -103.09(14) no
C13 Y Si C22 75.14(13) no
C14 Y Si C1 -163.97(13) no
C14 Y Si C11 15.39(14) no
C14 Y Si C21 -73.23(14) no
C14 Y Si C22 105.00(13) no
C15 Y Si C1 -147.72(14) no
C15 Y Si C11 31.64(14) no
C15 Y Si C21 -56.98(14) no
C15 Y Si C22 121.25(14) no
C23A Y Si C1 -89.53(15) no
C23A Y Si C11 89.83(16) no
C23A Y Si C21 1.21(16) no
C23A Y Si C22 179.44(15) no
C24A Y Si C1 90.51(14) no
C24A Y Si C11 -90.13(15) no
C24A Y Si C21 -178.74(14) no
C24A Y Si C22 -0.52(15) no
C1 Y Al C23A -99.49(14) no
C1 Y Al C24A 91.10(14) no
C1 Y Al C26 172.7(2) no
C1 Y Al C28A -6.9(2) no
C2 Y Al C23A -67.89(12) no
C2 Y Al C24A 122.70(12) no
C2 Y Al C26 -155.7(2) no
C2 Y Al C28A 24.65(18) no
C3 Y Al C23A -80.64(12) no
C3 Y Al C24A 109.95(11) no
C3 Y Al C26 -168.5(2) no
C3 Y Al C28A 11.90(18) no
C4 Y Al C23A -110.74(11) no
C4 Y Al C24A 79.85(11) no
C4 Y Al C26 161.5(2) no
C4 Y Al C28A -18.20(17) no
C5 Y Al C23A -126.70(12) no
C5 Y Al C24A 63.89(12) no
C5 Y Al C26 145.5(2) no
C5 Y Al C28A -34.16(18) no
C11 Y Al C23A 90.51(17) no
C11 Y Al C24A -78.90(17) no
C11 Y Al C26 2.7(2) no
C11 Y Al C28A -176.9(2) no
C12 Y Al C23A 118.40(12) no
C12 Y Al C24A -51.01(12) no
C12 Y Al C26 30.6(2) no
C12 Y Al C28A -149.06(18) no
C13 Y Al C23A 99.51(12) no
C13 Y Al C24A -69.90(12) no
C13 Y Al C26 11.7(2) no
C13 Y Al C28A -167.95(18) no
C14 Y Al C23A 69.32(12) no
C14 Y Al C24A -100.09(12) no
C14 Y Al C26 -18.5(2) no
C14 Y Al C28A 161.86(17) no
C15 Y Al C23A 53.06(13) no
C15 Y Al C24A -116.35(13) no
C15 Y Al C26 -34.7(2) no
C15 Y Al C28A 145.60(18) no
C23A Y Al C24A -169.41(14) no
C23A Y Al C26 -87.8(2) no
C23A Y Al C28A 92.54(19) no
C24A Y Al C23A 169.41(14) no
C24A Y Al C26 81.6(2) no
C24A Y Al C28A -98.05(19) no
Si Y C1 C2 -126.3(2) no
Si Y C1 C5 124.2(2) no
Al Y C1 Si -174.39(5) no
Al Y C1 C2 59.3(2) no
Al Y C1 C5 -50.2(2) no
C2 Y C1 Si 126.3(2) no
C2 Y C1 C5 -109.5(2) no
C3 Y C1 Si 161.46(16) no
C3 Y C1 C2 35.17(16) no
C3 Y C1 C5 -74.34(17) no
C4 Y C1 Si -160.14(16) no
C4 Y C1 C2 73.57(18) no
C4 Y C1 C5 -35.94(16) no
C5 Y C1 Si -124.2(2) no
C5 Y C1 C2 109.5(2) no
C11 Y C1 Si 0.39(10) no
C11 Y C1 C2 -125.90(18) no
C11 Y C1 C5 124.58(18) no
C12 Y C1 Si -24.89(11) no
C12 Y C1 C2 -151.18(17) no
C12 Y C1 C5 99.31(17) no
C13 Y C1 Si -15.45(15) no
C13 Y C1 C2 -141.74(16) no
C13 Y C1 C5 108.74(17) no
C14 Y C1 Si 17.94(15) no
C14 Y C1 C2 -108.35(17) no
C14 Y C1 C5 142.14(16) no
C15 Y C1 Si 26.81(12) no
C15 Y C1 C2 -99.48(17) no
C15 Y C1 C5 151.01(17) no
C23A Y C1 Si 124.59(12) no
C23A Y C1 C2 -1.7(2) no
C23A Y C1 C5 -111.21(17) no
C24A Y C1 Si -117.81(12) no
C24A Y C1 C2 115.90(17) no
C24A Y C1 C5 6.4(2) no
Si Y C2 C1 31.86(14) no
Si Y C2 C3 147.8(2) no
Si Y C2 C10 -92.0(2) no
Al Y C2 C1 -141.85(14) no
Al Y C2 C3 -25.9(2) no
Al Y C2 C10 94.3(2) no
C1 Y C2 C3 116.0(3) no
C1 Y C2 C10 -123.9(3) no
C3 Y C2 C1 -116.0(3) no
C3 Y C2 C10 120.2(3) no
C4 Y C2 C1 -80.12(18) no
C4 Y C2 C3 35.85(17) no
C4 Y C2 C10 156.0(3) no
C5 Y C2 C1 -39.93(16) no
C5 Y C2 C3 76.05(19) no
C5 Y C2 C10 -163.8(3) no
C11 Y C2 C1 48.44(17) no
C11 Y C2 C3 164.41(19) no
C11 Y C2 C10 -75.4(3) no
C12 Y C2 C1 32.38(19) no
C12 Y C2 C3 148.35(17) no
C12 Y C2 C10 -91.5(3) no
C13 Y C2 C1 57.3(2) no
C13 Y C2 C3 173.23(17) no
C13 Y C2 C10 -66.6(3) no
C14 Y C2 C1 90.05(18) no
C14 Y C2 C3 -153.98(17) no
C14 Y C2 C10 -33.8(3) no
C15 Y C2 C1 80.39(17) no
C15 Y C2 C3 -163.64(19) no
C15 Y C2 C10 -43.5(3) no
C23A Y C2 C1 178.68(16) no
C23A Y C2 C3 -65.35(19) no
C23A Y C2 C10 54.8(3) no
C24A Y C2 C1 -90.51(19) no
C24A Y C2 C3 25.5(2) no
C24A Y C2 C10 145.6(2) no
Si Y C3 C2 -26.94(17) no
Si Y C3 C4 88.87(18) no
Al Y C3 C2 157.68(18) no
Al Y C3 C4 -86.51(18) no
C1 Y C3 C2 -37.14(17) no
C1 Y C3 C4 78.67(19) no
C2 Y C3 C4 115.8(3) no
C4 Y C3 C2 -115.8(3) no
C5 Y C3 C2 -78.61(19) no
C5 Y C3 C4 37.20(17) no
C11 Y C3 C2 -17.5(2) no
C11 Y C3 C4 98.28(19) no
C12 Y C3 C2 -47.0(2) no
C12 Y C3 C4 68.8(2) no
C14 Y C3 C2 43.8(3) no
C14 Y C3 C4 159.57(18) no
C15 Y C3 C2 19.3(2) no
C15 Y C3 C4 135.07(18) no
C23A Y C3 C2 115.38(19) no
C23A Y C3 C4 -128.81(19) no
C24A Y C3 C2 -161.01(18) no
C24A Y C3 C4 -45.2(2) no
Si Y C4 C3 -88.19(18) no
Si Y C4 C5 26.46(15) no
Si Y C4 C9 140.5(3) no
Al Y C4 C3 93.88(18) no
Al Y C4 C5 -151.47(16) no
Al Y C4 C9 -37.4(3) no
C1 Y C4 C3 -77.28(19) no
C1 Y C4 C5 37.37(16) no
C1 Y C4 C9 151.4(3) no
C2 Y C4 C3 -36.12(18) no
C2 Y C4 C5 78.53(18) no
C2 Y C4 C9 -167.4(3) no
C3 Y C4 C5 114.6(3) no
C3 Y C4 C9 -131.3(4) no
C5 Y C4 C3 -114.6(3) no
C5 Y C4 C9 114.0(3) no
C11 Y C4 C3 -97.50(19) no
C11 Y C4 C5 17.15(19) no
C11 Y C4 C9 131.2(2) no
C12 Y C4 C3 -134.20(18) no
C12 Y C4 C5 -19.5(2) no
C12 Y C4 C9 94.5(3) no
C13 Y C4 C3 -157.82(19) no
C13 Y C4 C5 -43.2(3) no
C13 Y C4 C9 70.9(3) no
C15 Y C4 C3 -66.7(2) no
C15 Y C4 C5 48.0(2) no
C15 Y C4 C9 162.0(2) no
C23A Y C4 C3 53.0(2) no
C23A Y C4 C5 167.69(16) no
C23A Y C4 C9 -78.3(3) no
C24A Y C4 C3 136.24(19) no
C24A Y C4 C5 -109.11(17) no
C24A Y C4 C9 4.9(3) no
Si Y C5 C1 -32.98(14) no
Si Y C5 C4 -148.22(18) no
Si Y C5 C6 96.6(2) no
Al Y C5 C1 147.53(14) no
Al Y C5 C4 32.30(18) no
Al Y C5 C6 -82.9(2) no
C1 Y C5 C4 -115.2(2) no
C1 Y C5 C6 129.6(3) no
C2 Y C5 C1 39.72(16) no
C2 Y C5 C4 -75.52(18) no
C2 Y C5 C6 169.3(3) no
C3 Y C5 C1 79.07(18) no
C3 Y C5 C4 -36.17(16) no
C3 Y C5 C6 -151.3(3) no
C4 Y C5 C1 115.2(2) no
C4 Y C5 C6 -115.1(3) no
C11 Y C5 C1 -49.53(17) no
C11 Y C5 C4 -164.77(17) no
C11 Y C5 C6 80.1(2) no
C12 Y C5 C1 -81.11(17) no
C12 Y C5 C4 163.65(17) no
C12 Y C5 C6 48.5(2) no
C13 Y C5 C1 -89.81(18) no
C13 Y C5 C4 154.95(16) no
C13 Y C5 C6 39.8(3) no
C14 Y C5 C1 -56.9(2) no
C14 Y C5 C4 -172.18(16) no
C14 Y C5 C6 72.7(3) no
C15 Y C5 C1 -32.26(19) no
C15 Y C5 C4 -147.49(16) no
C15 Y C5 C6 97.4(2) no
C23A Y C5 C1 98.56(19) no
C23A Y C5 C4 -16.7(2) no
C23A Y C5 C6 -131.8(2) no
C24A Y C5 C1 -174.79(17) no
C24A Y C5 C4 69.97(17) no
C24A Y C5 C6 -45.2(2) no
Si Y C11 C12 -126.3(2) no
Si Y C11 C15 124.1(2) no
Al Y C11 Si 172.87(6) no
Al Y C11 C12 46.6(2) no
Al Y C11 C15 -63.0(2) no
C1 Y C11 Si -0.39(10) no
C1 Y C11 C12 -126.67(18) no
C1 Y C11 C15 123.72(17) no
C2 Y C11 Si -25.82(12) no
C2 Y C11 C12 -152.11(17) no
C2 Y C11 C15 98.28(16) no
C3 Y C11 Si -17.06(15) no
C3 Y C11 C12 -143.34(16) no
C3 Y C11 C15 107.04(16) no
C4 Y C11 Si 16.89(15) no
C4 Y C11 C12 -109.39(16) no
C4 Y C11 C15 140.99(15) no
C5 Y C11 Si 25.63(12) no
C5 Y C11 C12 -100.65(16) no
C5 Y C11 C15 149.73(16) no
C12 Y C11 Si 126.3(2) no
C12 Y C11 C15 -109.6(2) no
C13 Y C11 Si 161.55(17) no
C13 Y C11 C12 35.26(16) no
C13 Y C11 C15 -74.35(17) no
C14 Y C11 Si -160.49(17) no
C14 Y C11 C12 73.23(17) no
C14 Y C11 C15 -36.39(15) no
C15 Y C11 Si -124.1(2) no
C15 Y C11 C12 109.6(2) no
C23A Y C11 Si -124.42(12) no
C23A Y C11 C12 109.30(17) no
C23A Y C11 C15 -0.3(2) no
C24A Y C11 Si 118.06(12) no
C24A Y C11 C12 -8.2(2) no
C24A Y C11 C15 -117.84(16) no
Si Y C12 C11 31.82(13) no
Si Y C12 C13 147.1(2) no
Si Y C12 C20 -92.1(2) no
Al Y C12 C11 -154.78(13) no
Al Y C12 C13 -39.5(2) no
Al Y C12 C20 81.3(2) no
C1 Y C12 C11 47.79(16) no
C1 Y C12 C13 163.04(19) no
C1 Y C12 C20 -76.1(2) no
C2 Y C12 C11 31.30(18) no
C2 Y C12 C13 146.54(18) no
C2 Y C12 C20 -92.6(2) no
C3 Y C12 C11 55.6(2) no
C3 Y C12 C13 170.80(17) no
C3 Y C12 C20 -68.4(3) no
C4 Y C12 C11 89.46(17) no
C4 Y C12 C13 -155.29(17) no
C4 Y C12 C20 -34.5(2) no
C5 Y C12 C11 79.53(16) no
C5 Y C12 C13 -165.22(18) no
C5 Y C12 C20 -44.4(2) no
C11 Y C12 C13 115.2(2) no
C11 Y C12 C20 -123.9(3) no
C13 Y C12 C11 -115.2(2) no
C13 Y C12 C20 120.8(3) no
C14 Y C12 C11 -80.10(18) no
C14 Y C12 C13 35.14(18) no
C14 Y C12 C20 156.0(3) no
C15 Y C12 C11 -39.92(16) no
C15 Y C12 C13 75.33(19) no
C15 Y C12 C20 -163.9(3) no
C23A Y C12 C11 -100.15(18) no
C23A Y C12 C13 15.1(2) no
C23A Y C12 C20 135.9(2) no
C24A Y C12 C11 173.29(16) no
C24A Y C12 C13 -71.47(19) no
C24A Y C12 C20 49.3(2) no
Si Y C13 C12 -27.61(17) no
Si Y C13 C14 89.17(17) no
Al Y C13 C12 147.76(17) no
Al Y C13 C14 -95.46(18) no
C1 Y C13 C12 -19.1(2) no
C1 Y C13 C14 97.71(19) no
C2 Y C13 C12 -49.0(2) no
C2 Y C13 C14 67.8(2) no
C4 Y C13 C12 42.2(3) no
C4 Y C13 C14 158.94(19) no
C5 Y C13 C12 17.5(2) no
C5 Y C13 C14 134.31(17) no
C11 Y C13 C12 -37.78(17) no
C11 Y C13 C14 79.0(2) no
C12 Y C13 C14 116.8(3) no
C14 Y C13 C12 -116.8(3) no
C15 Y C13 C12 -79.60(19) no
C15 Y C13 C14 37.17(18) no
C23A Y C13 C12 -168.68(18) no
C23A Y C13 C14 -51.9(2) no
C24A Y C13 C12 107.85(19) no
C24A Y C13 C14 -135.37(19) no
Si Y C14 C13 -87.82(17) no
Si Y C14 C15 27.28(17) no
Si Y C14 C19 140.7(2) no
Al Y C14 C13 90.11(18) no
Al Y C14 C15 -154.79(17) no
Al Y C14 C19 -41.4(3) no
C1 Y C14 C13 -97.70(19) no
C1 Y C14 C15 17.4(2) no
C1 Y C14 C19 130.8(2) no
C2 Y C14 C13 -134.12(18) no
C2 Y C14 C15 -19.0(2) no
C2 Y C14 C19 94.4(3) no
C3 Y C14 C13 -158.50(19) no
C3 Y C14 C15 -43.4(3) no
C3 Y C14 C19 70.0(3) no
C5 Y C14 C13 -67.7(2) no
C5 Y C14 C15 47.4(2) no
C5 Y C14 C19 160.8(2) no
C11 Y C14 C13 -77.10(19) no
C11 Y C14 C15 38.01(17) no
C11 Y C14 C19 151.4(3) no
C12 Y C14 C13 -35.61(17) no
C12 Y C14 C15 79.50(19) no
C12 Y C14 C19 -167.1(3) no
C13 Y C14 C15 115.1(3) no
C13 Y C14 C19 -131.5(3) no
C15 Y C14 C13 -115.1(3) no
C15 Y C14 C19 113.4(3) no
C23A Y C14 C13 129.78(19) no
C23A Y C14 C15 -115.12(19) no
C23A Y C14 C19 -1.7(2) no
C24A Y C14 C13 46.3(2) no
C24A Y C14 C15 161.41(17) no
C24A Y C14 C19 -85.2(3) no
Si Y C15 C11 -32.99(13) no
Si Y C15 C14 -147.2(2) no
Si Y C15 C16 97.0(2) no
Al Y C15 C11 146.52(13) no
Al Y C15 C14 32.3(2) no
Al Y C15 C16 -83.5(2) no
C1 Y C15 C11 -50.24(16) no
C1 Y C15 C14 -164.50(18) no
C1 Y C15 C16 79.8(2) no
C2 Y C15 C11 -81.78(16) no
C2 Y C15 C14 163.96(18) no
C2 Y C15 C16 48.2(2) no
C3 Y C15 C11 -91.39(17) no
C3 Y C15 C14 154.35(17) no
C3 Y C15 C16 38.6(3) no
C4 Y C15 C11 -58.7(2) no
C4 Y C15 C14 -172.91(17) no
C4 Y C15 C16 71.3(3) no
C5 Y C15 C11 -33.72(18) no
C5 Y C15 C14 -147.98(17) no
C5 Y C15 C16 96.3(2) no
C11 Y C15 C14 -114.3(2) no
C11 Y C15 C16 130.0(3) no
C12 Y C15 C11 39.71(15) no
C12 Y C15 C14 -74.55(18) no
C12 Y C15 C16 169.7(3) no
C13 Y C15 C11 78.67(17) no
C13 Y C15 C14 -35.59(17) no
C13 Y C15 C16 -151.3(3) no
C14 Y C15 C11 114.3(2) no
C14 Y C15 C16 -115.7(3) no
C23A Y C15 C11 179.76(16) no
C23A Y C15 C14 65.50(19) no
C23A Y C15 C16 -50.2(2) no
C24A Y C15 C11 88.98(19) no
C24A Y C15 C14 -25.3(2) no
C24A Y C15 C16 -141.0(2) no
Si Y C23A Al 172.83(4) no
C1 Y C23A Al 126.44(10) no
C2 Y C23A Al 125.53(9) no
C3 Y C23A Al 98.06(10) no
C4 Y C23A Al 74.30(10) no
C5 Y C23A Al 83.04(13) no
C11 Y C23A Al -140.65(9) no
C12 Y C23A Al -97.40(13) no
C13 Y C23A Al -89.68(10) no
C14 Y C23A Al -112.75(10) no
C15 Y C23A Al -140.82(9) no
C24A Y C23A Al -7.20(9) no
Si Y C24A Al -172.83(4) no
C1 Y C24A Al -129.87(10) no
C2 Y C24A Al -89.24(13) no
C3 Y C24A Al -76.26(10) no
C4 Y C24A Al -97.31(10) no
C5 Y C24A Al -126.47(9) no
C11 Y C24A Al 144.33(9) no
C12 Y C24A Al 139.96(9) no
C13 Y C24A Al 111.40(10) no
C14 Y C24A Al 90.27(10) no
C15 Y C24A Al 103.42(13) no
C23A Y C24A Al 7.20(9) no
Al Y C3 H3 36.59 no
C1 Y C3 H3 -158.23 no
C2 Y C3 H3 -121.09 no
C4 Y C3 H3 123.10 no
C5 Y C3 H3 160.30 no
C11 Y C3 H3 -138.62 no
C12 Y C3 H3 -168.09 no
C14 Y C3 H3 -77.33 no
C15 Y C3 H3 -101.83 no
C23A Y C3 H3 -5.71 no
C24A Y C3 H3 77.90 no
Si Y C13 H13 -148.14 no
Al Y C13 H13 27.23 no
C1 Y C13 H13 -139.60 no
C2 Y C13 H13 -169.56 no
C4 Y C13 H13 -78.37 no
C5 Y C13 H13 -103.00 no
C11 Y C13 H13 -158.30 no
C12 Y C13 H13 -120.53 no
C14 Y C13 H13 122.69 no
C15 Y C13 H13 159.87 no
C23A Y C13 H13 70.79 no
C24A Y C13 H13 -12.68 no
Si Y C23A H23A -68.61 no
Si Y C23A H23B 55.42 no
Al Y C23A H23A 118.56 no
Al Y C23A H23B -117.41 no
C1 Y C23A H23A -115.00 no
C1 Y C23A H23B 9.03 no
C2 Y C23A H23A -115.91 no
C2 Y C23A H23B 8.12 no
C3 Y C23A H23A -143.38 no
C3 Y C23A H23B -19.35 no
C4 Y C23A H23A -167.14 no
C4 Y C23A H23B -43.11 no
C5 Y C23A H23A -158.40 no
C5 Y C23A H23B -34.37 no
C11 Y C23A H23A -22.09 no
C11 Y C23A H23B 101.94 no
C12 Y C23A H23A 21.15 no
C12 Y C23A H23B 145.19 no
C13 Y C23A H23A 28.87 no
C13 Y C23A H23B 152.91 no
C14 Y C23A H23A 5.81 no
C14 Y C23A H23B 129.84 no
C15 Y C23A H23A -22.26 no
C15 Y C23A H23B 101.77 no
C24A Y C23A H23A 111.36 no
C24A Y C23A H23B -124.61 no
Si Y C24A H24A -54.07 no
Si Y C24A H24C 72.99 no
Al Y C24A H24A 118.76 no
Al Y C24A H24C -114.18 no
C1 Y C24A H24A -11.11 no
C1 Y C24A H24C 115.96 no
C2 Y C24A H24A 29.52 no
C2 Y C24A H24C 156.58 no
C3 Y C24A H24A 42.50 no
C3 Y C24A H24C 169.57 no
C4 Y C24A H24A 21.45 no
C4 Y C24A H24C 148.51 no
C5 Y C24A H24A -7.71 no
C5 Y C24A H24C 119.36 no
C11 Y C24A H24A -96.91 no
C11 Y C24A H24C 30.15 no
C12 Y C24A H24A -101.29 no
C12 Y C24A H24C 25.78 no
C13 Y C24A H24A -129.85 no
C13 Y C24A H24C -2.78 no
C14 Y C24A H24A -150.98 no
C14 Y C24A H24C -23.91 no
C15 Y C24A H24A -137.83 no
C15 Y C24A H24C -10.76 no
C23A Y C24A H24A 125.95 no
C23A Y C24A H24C -106.98 no
Si Y C3 H3 -148.03 no
Y Si C11 C12 79.3(3) no
Y Si C11 C15 -78.0(2) no
C1 Si C11 C12 79.8(3) no
C1 Si C11 C15 -77.5(3) no
C1 Si C11 Y 0.50(13) no
C21 Si C11 C12 -159.5(3) no
C21 Si C11 C15 43.2(3) no
C22 Si C11 Y -120.27(13) no
C22 Si C11 C12 -41.0(3) no
C22 Si C11 C15 161.7(2) no
C21 Si C1 Y -120.42(13) no
C21 Si C1 C2 -43.3(3) no
C21 Si C1 C5 162.2(2) no
C22 Si C1 Y 119.84(12) no
C22 Si C1 C2 -163.0(2) no
C22 Si C1 C5 42.4(3) no
C11 Si C1 C2 76.6(3) no
C11 Si C1 C5 -77.9(3) no
Y Si C1 C5 -77.4(2) no
C21 Si C11 Y 121.20(15) no
Y Si C1 C2 77.1(2) no
C11 Si C1 Y -0.49(13) no
C11 Si C22 H22B -70.95 no
C1 Si C22 H22C 56.94 no
C11 Si C22 H22A 49.09 no
C22 Si C21 H21C 47.63 no
Y Si C22 H22A -6.30 no
Y Si C22 H22B -126.34 no
Y Si C22 H22C 113.55 no
C1 Si C22 H22A -62.91 no
C1 Si C22 H22B 177.05 no
Y Si C21 H21A 106.25 no
Y Si C21 H21B -13.81 no
Y Si C21 H21C -133.83 no
C1 Si C21 H21A 162.92 no
C1 Si C21 H21B 42.86 no
C1 Si C21 H21C -77.16 no
C11 Si C21 H21A 51.10 no
C11 Si C21 H21B -68.95 no
C11 Si C21 H21C 171.03 no
C22 Si C21 H21A -72.29 no
C22 Si C21 H21B 167.65 no
C21 Si C22 H22B 52.21 no
C11 Si C22 H22C 168.94 no
C21 Si C22 H22A 172.26 no
C21 Si C22 H22C -67.90 no
Y Al C23A C25 -178.3(3) no
C28A Al C23A Y -113.15(14) no
C28A Al C23A C25 68.5(3) no
C23A Al C24A Y -9.43(12) no
C24A Al C23A Y 9.44(12) no
C24A Al C23A C25 -168.9(2) no
C26 Al C23A Y 124.03(14) no
C26 Al C23A C25 -54.3(3) no
C28A Al C26 C27 -169.6(3) no
Y Al C28A C29 107.8(5) no
C23A Al C28A C29 168.1(5) no
C24A Al C28A C29 45.6(6) no
C26 Al C28A C29 -71.9(6) no
C26 Al C24A Y -126.63(15) no
C28A Al C24A Y 110.72(15) no
Y Al C26 C27 10.7(4) no
C23A Al C26 C27 -50.3(4) no
C24A Al C26 C27 68.8(4) no
Y Al C24A H24C 66.38 no
C23A Al C24A H24A -63.00 no
C26 Al C23A H23B -172.99 no
C28A Al C23A H23A -172.85 no
C28A Al C23A H23B -50.17 no
Y Al C24A H24A -53.57 no
Y Al C24A H24B -173.54 no
C28A Al C24A H24A 57.15 no
C28A Al C24A H24B -62.83 no
C28A Al C24A H24C 177.10 no
Y Al C26 H26A 132.83 no
Y Al C26 H26B -111.39 no
C23A Al C26 H26A 71.76 no
C23A Al C26 H26B -172.46 no
C24A Al C26 H26A -169.11 no
C24A Al C26 H26B -53.33 no
C28A Al C26 H26A -47.50 no
C23A Al C24A H24B 177.02 no
C23A Al C24A H24C 56.95 no
C26 Al C24A H24A 179.80 no
C26 Al C24A H24B 59.83 no
C26 Al C24A H24C -60.25 no
Y Al C23A H23A -59.70 no
Y Al C23A H23B 62.98 no
C24A Al C23A H23A -50.26 no
C24A Al C23A H23B 72.43 no
C26 Al C23A H23A 64.32 no
C26 Al C28A H28B 166.88 no
C28A Al C26 H26B 68.28 no
Y Al C28A H28A -131.09 no
Y Al C28A H28B -13.41 no
C23A Al C28A H28A -70.78 no
C23A Al C28A H28B 46.89 no
C24A Al C28A H28A 166.68 no
C24A Al C28A H28B -75.64 no
C26 Al C28A H28A 49.21 no
Si C1 C2 Y -87.5(2) no
Si C1 C2 C3 -156.5(2) no
Si C1 C2 C10 27.4(4) no
C5 C1 C2 Y 71.03(17) no
C5 C1 C2 C3 2.1(3) no
C5 C1 C2 C10 -174.1(3) no
Y C1 C2 C10 114.9(3) no
Y C1 C2 C3 -68.9(2) no
Y C1 C5 C6 -113.5(3) no
Si C1 C5 Y 88.18(19) no
Si C1 C5 C4 158.1(2) no
Si C1 C5 C6 -25.3(4) no
C2 C1 C5 Y -70.92(17) no
C2 C1 C5 C4 -1.0(3) no
Y C1 C5 C4 69.92(19) no
C2 C1 C5 C6 175.6(3) no
C1 C2 C3 C4 -2.4(3) no
C10 C2 C3 Y -118.0(3) no
C1 C2 C3 Y 65.54(18) no
Y C2 C3 C4 -68.0(2) no
C10 C2 C3 C4 174.0(2) no
Y C3 C4 C9 119.3(3) no
Y C3 C4 C5 -63.53(17) no
C2 C3 C4 C9 -175.4(3) no
C2 C3 C4 Y 65.25(19) no
C2 C3 C4 C5 1.7(3) no
C9 C4 C5 C1 177.2(2) no
C5 C4 C9 C8 0.2(4) no
Y C4 C5 C6 117.0(2) no
C3 C4 C5 Y 65.35(19) no
C3 C4 C5 C1 -0.4(3) no
C9 C4 C5 C6 0.0(4) no
Y C4 C9 C8 -85.1(3) no
C3 C4 C9 C8 177.0(3) no
Y C4 C5 C1 -65.76(18) no
C3 C4 C5 C6 -177.6(2) no
C9 C4 C5 Y -117.0(2) no
C4 C5 C6 C7 -0.6(4) no
Y C5 C6 C7 91.1(3) no
C1 C5 C6 C7 -177.0(3) no
C5 C6 C7 C8 1.0(4) no
C6 C7 C8 C9 -0.9(4) no
C7 C8 C9 C4 0.2(4) no
Y C11 C15 C14 71.9(2) no
Si C11 C15 Y 89.1(2) no
Si C11 C15 C14 161.0(2) no
Y C11 C15 C16 -107.9(4) no
C15 C11 C12 C13 1.7(3) no
C15 C11 C12 C20 -177.5(3) no
Y C11 C12 C13 -69.8(2) no
Y C11 C12 C20 111.1(3) no
Si C11 C12 Y -89.3(2) no
Si C11 C12 C13 -159.1(2) no
Si C11 C12 C20 21.7(5) no
C15 C11 C12 Y 71.46(19) no
Si C11 C15 C16 -18.8(5) no
C12 C11 C15 Y -72.23(19) no
C12 C11 C15 C14 -0.3(3) no
C12 C11 C15 C16 179.9(3) no
Y C12 C13 C14 -67.1(2) no
C11 C12 C13 Y 64.7(2) no
C11 C12 C13 C14 -2.4(3) no
C20 C12 C13 C14 176.7(3) no
C20 C12 C13 Y -116.2(3) no
C12 C13 C14 Y 64.0(2) no
C12 C13 C14 C15 2.2(3) no
Y C13 C14 C19 119.1(4) no
Y C13 C14 C15 -61.9(2) no
C12 C13 C14 C19 -176.9(3) no
Y C14 C15 C16 113.5(3) no
Y C14 C15 C11 -66.4(2) no
C13 C14 C15 C11 -1.1(3) no
C13 C14 C15 C16 178.7(3) no
C19 C14 C15 Y -115.5(3) no
C19 C14 C15 C11 178.1(3) no
C19 C14 C15 C16 -2.0(4) no
Y C14 C19 C18 -81.3(4) no
C13 C14 C15 Y 65.2(2) no
C15 C14 C19 C18 1.6(5) no
C13 C14 C19 C18 -179.4(4) no
C11 C15 C16 C17 -178.8(3) no
C14 C15 C16 C17 1.4(5) no
Y C15 C16 C17 93.1(3) no
C15 C16 C17 C18 -0.3(6) no
C16 C17 C18 C19 -0.2(6) no
C17 C18 C19 C14 -0.4(6) no
